data_1559412
loop_
_publ_author_name
'Wang, Jinhui'
'Jin, Weiyang'
'Zhou, Xiaoxin'
'Li, Jiaqi'
'Xu, Chengdong'
'Ma, Zhongjun'
'Wang, Jianan'
'Qin, Lele'
'Zhou, Biao'
'Ding, Wanjing'
'Gao, Tingting'
'Yao, Hangping'
'Chen, Zhe'

_publ_section_title
;
 Identification, Structure--Activity Relationships of Marine-Derived
 Indolocarbazoles, and a Dual PKC\q/\d Inhibitor with Potent
 Antipancreatic Cancer Efficacy
;
_journal_name_full 'Journal of Medicinal Chemistry'
_journal_paper_doi 10.1021/acs.jmedchem.0c01271
_journal_year 2020
_chemical_absolute_configuration ukn
_chemical_formula_moiety 'C31 H28 N4 O5'
_chemical_formula_sum 'C31 H28 N4 O5'
_chemical_formula_weight 536.57
_space_group_crystal_system trigonal
_space_group_IT_number 146
_space_group_name_Hall 'R 3'
_space_group_name_H-M_alt 'R 3 :H'
_atom_sites_solution_hydrogens geom
_audit_creation_date 2017-11-23
_audit_creation_method
;
Olex2 1.2
(compiled 2017.08.10 svn.r3458 for OlexSys, GUI svn.r5381)
;
_cell_angle_alpha 90
_cell_angle_beta 90
_cell_angle_gamma 120
_cell_formula_units_Z 9
_cell_length_a 24.2245(15)
_cell_length_b 24.2245(15)
_cell_length_c 12.4413(6)
_cell_measurement_reflns_used 1643
_cell_measurement_temperature 100.00(10)
_cell_measurement_theta_max 71.4670
_cell_measurement_theta_min 5.4930
_cell_volume 6322.8(6)
_computing_cell_refinement 'CrysAlisPro 1.171.38.43f (Rigaku OD, 2015)'
_computing_data_collection 'CrysAlisPro 1.171.38.43f (Rigaku OD, 2015)'
_computing_data_reduction 'CrysAlisPro 1.171.38.43f (Rigaku OD, 2015)'
_computing_molecular_graphics 'Olex2 (Dolomanov et al., 2009)'
_computing_publication_material 'Olex2 (Dolomanov et al., 2009)'
_computing_structure_refinement 'ShelXL (Sheldrick, 2015)'
_diffrn_ambient_environment N~2~
_diffrn_ambient_temperature 100.00(10)
_diffrn_detector 'CCD plate'
_diffrn_detector_area_resol_mean 5.2684
_diffrn_detector_type AtlasS2
_diffrn_measured_fraction_theta_full 0.996
_diffrn_measured_fraction_theta_max 0.962
_diffrn_measurement_details
;
List of Runs (angles in degrees, time in seconds):

  # Type    Start    End  Width  t~exp~   \w     \q     \k     \f   Frames
--------------------------------------------------------------------------
  1  \w    -59.00   8.00   1.00    1.00    --  -40.48  37.00 -31.00   67
  2  \w     30.00  96.00   1.00    1.00    --   40.48-125.00-150.00   66
  3  \w     26.00 101.00   1.00   12.00    --  108.20 -94.00-180.00   75
  4  \w     76.00 178.00   1.00   12.00    --  108.20  77.00-180.00  102
  5  \w    104.00 155.00   1.00   12.00    --  108.20 104.00  61.00   51
  6  \w     37.00  80.00   1.00   12.00    --  108.20 -94.00  90.00   43
;
_diffrn_measurement_device 'four-circle diffractometer'
_diffrn_measurement_device_type 'SuperNova, Dual, Cu at zero, AtlasS2'
_diffrn_measurement_method '\w scans'
_diffrn_orient_matrix_type 'CrysAlisPro convention (1999,Acta A55,543-557)'
_diffrn_orient_matrix_UB_11 0.0169475667
_diffrn_orient_matrix_UB_12 0.0695812333
_diffrn_orient_matrix_UB_13 -0.0191222667
_diffrn_orient_matrix_UB_21 0.0625782000
_diffrn_orient_matrix_UB_22 0.0137117000
_diffrn_orient_matrix_UB_23 -0.0549462000
_diffrn_orient_matrix_UB_31 -0.0344353000
_diffrn_orient_matrix_UB_32 -0.0190355000
_diffrn_orient_matrix_UB_33 -0.1093214000
_diffrn_radiation_monochromator mirror
_diffrn_radiation_probe x-ray
_diffrn_radiation_type CuK\a
_diffrn_radiation_wavelength 1.54184
_diffrn_reflns_av_R_equivalents 0.0338
_diffrn_reflns_av_unetI/netI 0.0632
_diffrn_reflns_Laue_measured_fraction_full 0.996
_diffrn_reflns_Laue_measured_fraction_max 0.962
_diffrn_reflns_limit_h_max 20
_diffrn_reflns_limit_h_min -30
_diffrn_reflns_limit_k_max 27
_diffrn_reflns_limit_k_min -29
_diffrn_reflns_limit_l_max 10
_diffrn_reflns_limit_l_min -15
_diffrn_reflns_number 4714
_diffrn_reflns_point_group_measured_fraction_full 0.566
_diffrn_reflns_point_group_measured_fraction_max 0.546
_diffrn_reflns_theta_full 67.684
_diffrn_reflns_theta_max 73.755
_diffrn_reflns_theta_min 4.131
_diffrn_source 'micro-focus sealed X-ray tube'
_diffrn_source_type 'SuperNova (Cu) X-ray Source'
_exptl_absorpt_coefficient_mu 0.714
_exptl_absorpt_correction_T_max 1.00000
_exptl_absorpt_correction_T_min 0.55332
_exptl_absorpt_correction_type multi-scan
_exptl_absorpt_process_details
;
CrysAlisPro 1.171.38.43f (Rigaku Oxford Diffraction, 2015)
Empirical absorption correction using spherical harmonics,
 implemented in SCALE3 ABSPACK scaling algorithm.
;
_exptl_crystal_colour colourless
_exptl_crystal_colour_primary colourless
_exptl_crystal_density_diffrn 1.268
_exptl_crystal_description block
_exptl_crystal_F_000 2538
_exptl_crystal_size_max 0.14
_exptl_crystal_size_mid 0.12
_exptl_crystal_size_min 0.11
_refine_diff_density_max 0.543
_refine_diff_density_min -0.336
_refine_diff_density_rms 0.088
_refine_ls_abs_structure_details
;
 Classical Flack method preferred over Parsons because s.u. lower.
;
_refine_ls_abs_structure_Flack 0.0(5)
_refine_ls_extinction_method none
_refine_ls_goodness_of_fit_ref 1.069
_refine_ls_hydrogen_treatment constr
_refine_ls_matrix_type full
_refine_ls_number_parameters 364
_refine_ls_number_reflns 3116
_refine_ls_number_restraints 1
_refine_ls_restrained_S_all 1.069
_refine_ls_R_factor_all 0.0969
_refine_ls_R_factor_gt 0.0793
_refine_ls_shift/su_max 0.014
_refine_ls_shift/su_mean 0.001
_refine_ls_structure_factor_coef Fsqd
_refine_ls_weighting_details 'w=1/[\s^2^(Fo^2^)+(0.1437P)^2^] where P=(Fo^2^+2Fc^2^)/3'
_refine_ls_weighting_scheme calc
_refine_ls_wR_factor_gt 0.1960
_refine_ls_wR_factor_ref 0.2143
_reflns_Friedel_coverage 0.135
_reflns_Friedel_fraction_full 0.136
_reflns_Friedel_fraction_max 0.130
_reflns_number_gt 2392
_reflns_number_total 3116
_reflns_threshold_expression 'I > 2\s(I)'
_cod_data_source_file jm0c01271_si_005.cif
_cod_data_source_block 13g-22i
_cod_original_cell_volume 6322.7(9)
_cod_original_sg_symbol_H-M 'R 3'
_cod_database_code 1559412
_shelx_shelxl_version_number 2017/1
_shelx_space_group_comment
;
The symmetry employed for this shelxl refinement is uniquely defined
by the following loop, which should always be used as a source of
symmetry information in preference to the above space-group names.
They are only intended as comments.
;
_shelx_estimated_absorpt_t_max 0.926
_shelx_estimated_absorpt_t_min 0.907
_reflns_odcompleteness_completeness 99.64
_reflns_odcompleteness_iscentric 1
_reflns_odcompleteness_theta 66.97
_olex2_refinement_description
;
1. Fixed Uiso
 At 1.2 times of:
  All C(H) groups, All C(H,H) groups, All N(H) groups
 At 1.5 times of:
  All C(H,H,H) groups, All O(H) groups
2.a Ternary CH refined with riding coordinates:
 C21(H21), C18(H18), C19(H19), C23(H23)
2.b Secondary CH2 refined with riding coordinates:
 C20(H20A,H20B), C3(H3A,H3B), C24(H24A,H24B), C25(H25A,H25B)
2.c Aromatic/amide H refined with riding coordinates:
 N2(H2), C28(H28), C31(H31), C12(H12), C29(H29), C30(H30), C13(H13), C14(H14),
 C15(H15)
2.d Idealised Me refined as rotating group:
 C17(H17A,H17B,H17C), C00W(H00A,H00B,H00C)
2.e Idealised tetrahedral OH refined as rotating group:
 O5(H5)
;
_olex2_submission_special_instructions 'No special instructions were received'
_oxdiff_exptl_absorpt_empirical_details
;
Empirical correction (ABSPACK) includes:
- Absorption correction using spherical harmonics
- Frame scaling
- Detector area scaling
;
_oxdiff_exptl_absorpt_empirical_full_max 2.014
_oxdiff_exptl_absorpt_empirical_full_min 0.544

loop_
_space_group_symop_operation_xyz
'x, y, z'
'-y, x-y, z'
'-x+y, -x, z'
'x+2/3, y+1/3, z+1/3'
'-y+2/3, x-y+1/3, z+1/3'
'-x+y+2/3, -x+1/3, z+1/3'
'x+1/3, y+2/3, z+2/3'
'-y+1/3, x-y+2/3, z+2/3'
'-x+y+1/3, -x+2/3, z+2/3'

loop_
_atom_site_label
_atom_site_type_symbol
_atom_site_fract_x
_atom_site_fract_y
_atom_site_fract_z
_atom_site_U_iso_or_equiv
_atom_site_adp_type
_atom_site_occupancy
_atom_site_site_symmetry_order
_atom_site_calc_flag
_atom_site_refinement_flags_posn
_atom_site_refinement_flags_adp
_atom_site_refinement_flags_occupancy
_atom_site_disorder_assembly
_atom_site_disorder_group
O2 O -0.33026(19) -0.2465(2) -0.6667(3) 0.0431(9) Uani 1 1 d . . . . .
O3 O -0.2719(2) -0.1808(2) -0.4391(3) 0.0430(9) Uani 1 1 d . . . . .
N3 N -0.1541(2) -0.1729(2) -0.5227(4) 0.0426(10) Uani 1 1 d . . . . .
O1 O -0.5669(2) -0.3952(3) -0.2391(4) 0.0692(15) Uani 1 1 d . . . . .
N0AA N -0.3779(2) -0.3191(3) -0.5278(4) 0.0420(10) Uani 1 1 d . . . . .
N1 N -0.3593(3) -0.1811(3) -0.5773(4) 0.0515(13) Uani 1 1 d . . . . .
C11 C -0.3723(4) -0.1306(4) -0.5686(5) 0.0544(16) Uani 1 1 d . . . . .
C22 C -0.0989(3) -0.1386(4) -0.5720(6) 0.0559(16) Uani 1 1 d . . . . .
C21 C -0.3262(3) -0.2926(3) -0.6054(4) 0.0425(12) Uani 1 1 d . . . . .
H21 H -0.333948 -0.327353 -0.654697 0.051 Uiso 1 1 calc R . . . .
O4 O -0.0917(3) -0.1288(5) -0.6683(5) 0.111(3) Uani 1 1 d . . . . .
C26 C -0.4070(3) -0.3809(3) -0.4873(4) 0.0436(12) Uani 1 1 d . . . . .
N2 N -0.5694(3) -0.3015(5) -0.2647(6) 0.080(2) Uani 1 1 d . . . . .
H2 H -0.599992 -0.309746 -0.220766 0.096 Uiso 1 1 calc R . . . .
C6 C -0.4598(3) -0.3337(4) -0.4194(4) 0.0493(15) Uani 1 1 d . . . . .
C20 C -0.2592(3) -0.2687(3) -0.5563(4) 0.0407(12) Uani 1 1 d . . . . .
H20A H -0.263239 -0.276170 -0.479347 0.049 Uiso 1 1 calc R . . . .
H20B H -0.240781 -0.292673 -0.586816 0.049 Uiso 1 1 calc R . . . .
C16 C -0.3065(3) -0.1835(3) -0.6286(5) 0.0455(13) Uani 1 1 d . . . . .
C8 C -0.4026(3) -0.2299(4) -0.5099(4) 0.0474(13) Uani 1 1 d . . . . .
C9 C -0.4419(3) -0.2104(4) -0.4605(5) 0.0514(15) Uani 1 1 d . . . . .
C7 C -0.4108(3) -0.2901(3) -0.4873(4) 0.0427(12) Uani 1 1 d . . . . .
C18 C -0.2508(3) -0.1633(3) -0.5467(4) 0.0405(11) Uani 1 1 d . . . . .
H18 H -0.221838 -0.117126 -0.550822 0.049 Uiso 1 1 calc R . . . .
C27 C -0.4569(3) -0.3911(3) -0.4194(4) 0.0473(14) Uani 1 1 d . . . . .
C28 C -0.4936(3) -0.4526(4) -0.3715(5) 0.0543(17) Uani 1 1 d . . . . .
H28 H -0.527517 -0.461021 -0.326256 0.065 Uiso 1 1 calc R . . . .
C10 C -0.4227(4) -0.1483(4) -0.4980(5) 0.0572(17) Uani 1 1 d . . . . .
C1 C -0.5484(3) -0.3428(5) -0.2840(6) 0.069(2) Uani 1 1 d . . . . .
C19 C -0.2149(3) -0.1980(3) -0.5773(4) 0.0399(12) Uani 1 1 d . . . . .
H19 H -0.206448 -0.192477 -0.654774 0.048 Uiso 1 1 calc R . . . .
C31 C -0.3912(3) -0.4280(3) -0.5080(5) 0.0469(13) Uani 1 1 d . . . . .
H31 H -0.356949 -0.419687 -0.552335 0.056 Uiso 1 1 calc R . . . .
O5 O 0.0118(3) -0.1048(6) -0.5206(6) 0.112(3) Uani 1 1 d . . . . .
H5 H 0.006929 -0.126073 -0.574751 0.168 Uiso 1 1 calc GR . . . .
C12 C -0.3409(4) -0.0700(4) -0.6160(6) 0.0618(18) Uani 1 1 d . . . . .
H12 H -0.305998 -0.057640 -0.661059 0.074 Uiso 1 1 calc R . . . .
C17 C -0.2843(4) -0.1441(4) -0.7311(5) 0.0534(15) Uani 1 1 d . . . . .
H17A H -0.259128 -0.156731 -0.772732 0.080 Uiso 1 1 calc GR . . . .
H17B H -0.259160 -0.099737 -0.713103 0.080 Uiso 1 1 calc GR . . . .
H17C H -0.320767 -0.150966 -0.772297 0.080 Uiso 1 1 calc GR . . . .
C29 C -0.4789(3) -0.4985(4) -0.3919(6) 0.0586(17) Uani 1 1 d . . . . .
H29 H -0.502808 -0.538417 -0.360217 0.070 Uiso 1 1 calc R . . . .
C00W C -0.2694(3) -0.1316(3) -0.3738(5) 0.0512(14) Uani 1 1 d . . . . .
H00A H -0.230606 -0.092486 -0.387994 0.077 Uiso 1 1 calc GR . . . .
H00B H -0.270693 -0.142773 -0.299448 0.077 Uiso 1 1 calc GR . . . .
H00C H -0.305210 -0.126210 -0.389742 0.077 Uiso 1 1 calc GR . . . .
C30 C -0.4275(3) -0.4869(4) -0.4612(5) 0.0581(16) Uani 1 1 d . . . . .
H30 H -0.418341 -0.519247 -0.474893 0.070 Uiso 1 1 calc R . . . .
C23 C -0.0459(3) -0.1126(4) -0.4890(6) 0.0570(16) Uani 1 1 d . . . . .
H23 H -0.038288 -0.070198 -0.469157 0.068 Uiso 1 1 calc R . . . .
C4 C -0.4900(3) -0.2538(4) -0.3901(5) 0.0576(18) Uani 1 1 d . . . . .
C13 C -0.3638(5) -0.0293(5) -0.5932(7) 0.071(2) Uani 1 1 d . . . . .
H13 H -0.344448 0.010871 -0.624928 0.086 Uiso 1 1 calc R . . . .
C5 C -0.4980(3) -0.3117(4) -0.3678(5) 0.0542(16) Uani 1 1 d . . . . .
C14 C -0.4147(5) -0.0466(5) -0.5248(6) 0.070(2) Uani 1 1 d . . . . .
H14 H -0.428610 -0.017812 -0.510740 0.084 Uiso 1 1 calc R . . . .
C15 C -0.4450(4) -0.1055(4) -0.4771(5) 0.0617(19) Uani 1 1 d . . . . .
H15 H -0.479630 -0.117086 -0.431838 0.074 Uiso 1 1 calc R . . . .
C3 C -0.5365(4) -0.2423(5) -0.3239(6) 0.069(2) Uani 1 1 d . . . . .
H3A H -0.514267 -0.206007 -0.276275 0.083 Uiso 1 1 calc R . . . .
H3B H -0.565427 -0.236058 -0.369451 0.083 Uiso 1 1 calc R . . . .
C24 C -0.0764(4) -0.1543(5) -0.3947(7) 0.073(2) Uani 1 1 d . . . . .
H24A H -0.059133 -0.131273 -0.328036 0.087 Uiso 1 1 calc R . . . .
H24B H -0.070686 -0.191157 -0.396192 0.087 Uiso 1 1 calc R . . . .
C25 C -0.1458(4) -0.1739(5) -0.4068(6) 0.080(3) Uani 1 1 d . . . . .
H25A H -0.173108 -0.216155 -0.377727 0.096 Uiso 1 1 calc R . . . .
H25B H -0.155137 -0.143949 -0.370796 0.096 Uiso 1 1 calc R . . . .

loop_
_atom_site_aniso_label
_atom_site_aniso_U_11
_atom_site_aniso_U_22
_atom_site_aniso_U_33
_atom_site_aniso_U_23
_atom_site_aniso_U_13
_atom_site_aniso_U_12
O2 0.0403(19) 0.059(2) 0.0338(17) -0.0023(16) 0.0036(15) 0.0280(18)
O3 0.046(2) 0.048(2) 0.0367(18) -0.0007(16) 0.0041(16) 0.0246(18)
N3 0.040(2) 0.044(2) 0.041(2) 0.0019(19) 0.0028(19) 0.019(2)
O1 0.042(2) 0.101(4) 0.053(3) 0.006(3) 0.013(2) 0.027(3)
N0AA 0.034(2) 0.057(3) 0.035(2) -0.008(2) 0.0021(18) 0.023(2)
N1 0.056(3) 0.072(4) 0.037(2) -0.004(2) 0.001(2) 0.041(3)
C11 0.064(4) 0.075(4) 0.042(3) -0.011(3) -0.007(3) 0.048(4)
C22 0.043(3) 0.071(4) 0.053(3) 0.011(3) 0.005(3) 0.028(3)
C21 0.041(3) 0.056(3) 0.032(2) -0.008(2) 0.000(2) 0.025(2)
O4 0.045(3) 0.195(9) 0.047(3) 0.025(4) 0.015(2) 0.024(4)
C26 0.037(3) 0.054(3) 0.033(2) -0.006(2) -0.008(2) 0.018(3)
N2 0.047(3) 0.128(7) 0.067(4) -0.014(4) 0.017(3) 0.045(4)
C6 0.032(3) 0.082(4) 0.031(2) -0.011(3) -0.003(2) 0.027(3)
C20 0.034(2) 0.054(3) 0.035(2) 0.002(2) 0.007(2) 0.023(2)
C16 0.052(3) 0.062(4) 0.037(2) 0.000(2) 0.004(2) 0.040(3)
C8 0.046(3) 0.072(4) 0.028(2) -0.003(2) -0.001(2) 0.032(3)
C9 0.044(3) 0.079(4) 0.039(3) -0.011(3) -0.003(2) 0.036(3)
C7 0.036(3) 0.069(4) 0.029(2) -0.007(2) -0.004(2) 0.032(3)
C18 0.041(3) 0.048(3) 0.035(2) -0.001(2) 0.005(2) 0.024(2)
C27 0.030(3) 0.067(4) 0.036(2) -0.004(3) -0.001(2) 0.017(3)
C28 0.026(2) 0.069(4) 0.041(3) 0.000(3) -0.006(2) 0.004(3)
C10 0.061(4) 0.088(5) 0.041(3) -0.014(3) -0.006(3) 0.051(4)
C1 0.038(3) 0.117(7) 0.051(3) -0.013(4) -0.002(3) 0.038(4)
C19 0.037(3) 0.048(3) 0.035(2) 0.004(2) 0.005(2) 0.022(2)
C31 0.041(3) 0.053(3) 0.041(3) -0.005(2) -0.010(2) 0.019(3)
O5 0.052(3) 0.188(10) 0.077(4) -0.023(5) -0.005(3) 0.045(4)
C12 0.075(5) 0.075(5) 0.052(3) 0.007(3) 0.005(3) 0.050(4)
C17 0.062(4) 0.071(4) 0.039(3) 0.007(3) 0.007(3) 0.042(3)
C29 0.046(3) 0.057(4) 0.052(3) -0.001(3) -0.012(3) 0.010(3)
C00W 0.059(4) 0.054(3) 0.037(2) -0.005(2) 0.004(3) 0.025(3)
C30 0.046(3) 0.060(4) 0.050(3) -0.012(3) -0.013(3) 0.013(3)
C23 0.042(3) 0.052(3) 0.065(4) 0.006(3) -0.006(3) 0.014(3)
C4 0.044(3) 0.101(6) 0.038(3) -0.011(3) 0.001(2) 0.044(4)
C13 0.095(6) 0.085(6) 0.060(4) -0.005(4) -0.003(4) 0.065(5)
C5 0.037(3) 0.087(5) 0.042(3) -0.011(3) -0.007(2) 0.033(3)
C14 0.085(5) 0.098(6) 0.060(4) -0.019(4) -0.018(4) 0.071(5)
C15 0.074(5) 0.092(5) 0.047(3) -0.012(3) -0.011(3) 0.063(4)
C3 0.049(4) 0.108(6) 0.061(4) -0.018(4) 0.006(3) 0.047(4)
C24 0.043(3) 0.079(5) 0.062(4) 0.018(4) -0.009(3) 0.005(3)
C25 0.056(4) 0.098(6) 0.046(3) 0.018(4) -0.001(3) 0.008(4)

loop_
_atom_type_symbol
_atom_type_description
_atom_type_scat_dispersion_real
_atom_type_scat_dispersion_imag
_atom_type_scat_source
C C 0.0181 0.0091 'International Tables Vol C Tables 4.2.6.8 and 6.1.1.4'
H H 0.0000 0.0000 'International Tables Vol C Tables 4.2.6.8 and 6.1.1.4'
N N 0.0311 0.0180 'International Tables Vol C Tables 4.2.6.8 and 6.1.1.4'
O O 0.0492 0.0322 'International Tables Vol C Tables 4.2.6.8 and 6.1.1.4'

loop_
_geom_angle_atom_site_label_1
_geom_angle_atom_site_label_2
_geom_angle_atom_site_label_3
_geom_angle
_geom_angle_site_symmetry_1
_geom_angle_site_symmetry_3
_geom_angle_publ_flag
C21 O2 C16 121.8(4) . . ?
C00W O3 C18 115.6(5) . . ?
C22 N3 C19 122.9(5) . . ?
C22 N3 C25 111.4(6) . . ?
C19 N3 C25 125.2(5) . . ?
C26 N0AA C21 125.1(5) . . ?
C7 N0AA C21 127.1(6) . . ?
C7 N0AA C26 107.6(5) . . ?
C11 N1 C16 130.4(6) . . ?
C8 N1 C11 106.8(5) . . ?
C8 N1 C16 122.0(6) . . ?
C10 C11 N1 108.9(7) . . ?
C10 C11 C12 121.4(7) . . ?
C12 C11 N1 129.6(6) . . ?
N3 C22 C23 109.0(6) . . ?
O4 C22 N3 125.5(7) . . ?
O4 C22 C23 125.5(7) . . ?
O2 C21 N0AA 109.0(5) . . ?
O2 C21 H21 106.5 . . ?
O2 C21 C20 113.3(5) . . ?
N0AA C21 H21 106.5 . . ?
N0AA C21 C20 114.5(4) . . ?
C20 C21 H21 106.5 . . ?
N0AA C26 C27 109.6(6) . . ?
N0AA C26 C31 127.9(5) . . ?
C27 C26 C31 122.5(6) . . ?
C1 N2 H2 122.6 . . ?
C1 N2 C3 114.8(6) . . ?
C3 N2 H2 122.6 . . ?
C7 C6 C27 107.3(5) . . ?
C7 C6 C5 116.7(7) . . ?
C27 C6 C5 136.0(7) . . ?
C21 C20 H20A 109.2 . . ?
C21 C20 H20B 109.2 . . ?
H20A C20 H20B 107.9 . . ?
C19 C20 C21 111.8(5) . . ?
C19 C20 H20A 109.2 . . ?
C19 C20 H20B 109.2 . . ?
O2 C16 N1 107.3(5) . . ?
O2 C16 C18 112.2(5) . . ?
O2 C16 C17 102.8(5) . . ?
N1 C16 C18 109.9(5) . . ?
N1 C16 C17 112.6(5) . . ?
C17 C16 C18 111.9(6) . . ?
N1 C8 C9 109.0(6) . . ?
C7 C8 N1 131.1(6) . . ?
C7 C8 C9 119.9(6) . . ?
C8 C9 C10 107.3(6) . . ?
C8 C9 C4 117.9(7) . . ?
C10 C9 C4 134.9(6) . . ?
N0AA C7 C6 108.6(6) . . ?
N0AA C7 C8 129.4(5) . . ?
C8 C7 C6 121.9(5) . . ?
O3 C18 C16 113.3(5) . . ?
O3 C18 H18 109.6 . . ?
O3 C18 C19 106.9(4) . . ?
C16 C18 H18 109.6 . . ?
C19 C18 C16 107.8(4) . . ?
C19 C18 H18 109.6 . . ?
C26 C27 C6 106.9(6) . . ?
C26 C27 C28 118.0(7) . . ?
C6 C27 C28 135.1(6) . . ?
C27 C28 H28 120.1 . . ?
C29 C28 C27 119.8(6) . . ?
C29 C28 H28 120.1 . . ?
C11 C10 C9 108.0(6) . . ?
C11 C10 C15 119.4(8) . . ?
C9 C10 C15 132.6(7) . . ?
O1 C1 N2 126.7(7) . . ?
O1 C1 C5 127.9(8) . . ?
N2 C1 C5 105.4(9) . . ?
N3 C19 C20 112.9(5) . . ?
N3 C19 C18 112.9(5) . . ?
N3 C19 H19 107.8 . . ?
C20 C19 C18 107.5(4) . . ?
C20 C19 H19 107.8 . . ?
C18 C19 H19 107.8 . . ?
C26 C31 H31 120.8 . . ?
C30 C31 C26 118.3(6) . . ?
C30 C31 H31 120.8 . . ?
C23 O5 H5 109.5 . . ?
C11 C12 H12 121.3 . . ?
C13 C12 C11 117.4(8) . . ?
C13 C12 H12 121.3 . . ?
C16 C17 H17A 109.5 . . ?
C16 C17 H17B 109.5 . . ?
C16 C17 H17C 109.5 . . ?
H17A C17 H17B 109.5 . . ?
H17A C17 H17C 109.5 . . ?
H17B C17 H17C 109.5 . . ?
C28 C29 H29 119.4 . . ?
C28 C29 C30 121.1(7) . . ?
C30 C29 H29 119.4 . . ?
O3 C00W H00A 109.5 . . ?
O3 C00W H00B 109.5 . . ?
O3 C00W H00C 109.5 . . ?
H00A C00W H00B 109.5 . . ?
H00A C00W H00C 109.5 . . ?
H00B C00W H00C 109.5 . . ?
C31 C30 C29 120.2(8) . . ?
C31 C30 H30 119.9 . . ?
C29 C30 H30 119.9 . . ?
C22 C23 H23 106.5 . . ?
O5 C23 C22 117.0(7) . . ?
O5 C23 H23 106.5 . . ?
O5 C23 C24 116.6(8) . . ?
C24 C23 C22 103.0(6) . . ?
C24 C23 H23 106.5 . . ?
C9 C4 C3 127.3(8) . . ?
C5 C4 C9 122.5(6) . . ?
C5 C4 C3 110.1(7) . . ?
C12 C13 H13 119.1 . . ?
C12 C13 C14 121.8(9) . . ?
C14 C13 H13 119.1 . . ?
C6 C5 C1 130.1(8) . . ?
C4 C5 C6 120.9(7) . . ?
C4 C5 C1 109.0(7) . . ?
C13 C14 H14 119.5 . . ?
C15 C14 C13 121.0(7) . . ?
C15 C14 H14 119.5 . . ?
C10 C15 H15 120.6 . . ?
C14 C15 C10 118.9(7) . . ?
C14 C15 H15 120.6 . . ?
N2 C3 C4 100.7(7) . . ?
N2 C3 H3A 111.6 . . ?
N2 C3 H3B 111.6 . . ?
C4 C3 H3A 111.6 . . ?
C4 C3 H3B 111.6 . . ?
H3A C3 H3B 109.4 . . ?
C23 C24 H24A 111.1 . . ?
C23 C24 H24B 111.1 . . ?
C23 C24 C25 103.5(6) . . ?
H24A C24 H24B 109.0 . . ?
C25 C24 H24A 111.1 . . ?
C25 C24 H24B 111.1 . . ?
N3 C25 C24 103.6(7) . . ?
N3 C25 H25A 111.0 . . ?
N3 C25 H25B 111.0 . . ?
C24 C25 H25A 111.0 . . ?
C24 C25 H25B 111.0 . . ?
H25A C25 H25B 109.0 . . ?

loop_
_geom_bond_atom_site_label_1
_geom_bond_atom_site_label_2
_geom_bond_distance
_geom_bond_site_symmetry_2
_geom_bond_publ_flag
O2 C21 1.396(8) . ?
O2 C16 1.418(8) . ?
O3 C18 1.420(7) . ?
O3 C00W 1.418(8) . ?
N3 C22 1.321(9) . ?
N3 C19 1.449(8) . ?
N3 C25 1.458(8) . ?
O1 C1 1.246(12) . ?
N0AA C21 1.453(7) . ?
N0AA C26 1.392(9) . ?
N0AA C7 1.393(8) . ?
N1 C11 1.409(9) . ?
N1 C16 1.457(8) . ?
N1 C8 1.401(9) . ?
C11 C10 1.387(10) . ?
C11 C12 1.403(12) . ?
C22 O4 1.217(10) . ?
C22 C23 1.517(10) . ?
C21 H21 0.9800 . ?
C21 C20 1.550(8) . ?
C26 C27 1.393(8) . ?
C26 C31 1.395(10) . ?
N2 H2 0.8600 . ?
N2 C1 1.352(14) . ?
N2 C3 1.445(14) . ?
C6 C7 1.409(9) . ?
C6 C27 1.426(11) . ?
C6 C5 1.430(9) . ?
C20 H20A 0.9700 . ?
C20 H20B 0.9700 . ?
C20 C19 1.520(8) . ?
C16 C18 1.562(8) . ?
C16 C17 1.521(9) . ?
C8 C9 1.399(9) . ?
C8 C7 1.398(10) . ?
C9 C10 1.413(12) . ?
C9 C4 1.416(11) . ?
C18 H18 0.9800 . ?
C18 C19 1.531(8) . ?
C27 C28 1.430(10) . ?
C28 H28 0.9300 . ?
C28 C29 1.351(12) . ?
C10 C15 1.412(10) . ?
C1 C5 1.492(10) . ?
C19 H19 0.9800 . ?
C31 H31 0.9300 . ?
C31 C30 1.377(11) . ?
O5 H5 0.8200 . ?
O5 C23 1.371(11) . ?
C12 H12 0.9300 . ?
C12 C13 1.382(11) . ?
C17 H17A 0.9600 . ?
C17 H17B 0.9600 . ?
C17 H17C 0.9600 . ?
C29 H29 0.9300 . ?
C29 C30 1.422(11) . ?
C00W H00A 0.9600 . ?
C00W H00B 0.9600 . ?
C00W H00C 0.9600 . ?
C30 H30 0.9300 . ?
C23 H23 0.9800 . ?
C23 C24 1.483(11) . ?
C4 C5 1.346(12) . ?
C4 C3 1.528(9) . ?
C13 H13 0.9300 . ?
C13 C14 1.379(13) . ?
C14 H14 0.9300 . ?
C14 C15 1.372(14) . ?
C15 H15 0.9300 . ?
C3 H3A 0.9700 . ?
C3 H3B 0.9700 . ?
C24 H24A 0.9700 . ?
C24 H24B 0.9700 . ?
C24 C25 1.508(12) . ?
C25 H25A 0.9700 . ?
C25 H25B 0.9700 . ?

loop_
_geom_torsion_atom_site_label_1
_geom_torsion_atom_site_label_2
_geom_torsion_atom_site_label_3
_geom_torsion_atom_site_label_4
_geom_torsion
_geom_torsion_site_symmetry_1
_geom_torsion_site_symmetry_2
_geom_torsion_site_symmetry_3
_geom_torsion_site_symmetry_4
_geom_torsion_publ_flag
O2 C21 C20 C19 5.6(6) . . . . ?
O2 C16 C18 O3 -86.8(6) . . . . ?
O2 C16 C18 C19 31.2(6) . . . . ?
O3 C18 C19 N3 -70.8(6) . . . . ?
O3 C18 C19 C20 54.4(6) . . . . ?
N3 C22 C23 O5 147.9(9) . . . . ?
N3 C22 C23 C24 18.6(9) . . . . ?
O1 C1 C5 C6 1.7(11) . . . . ?
O1 C1 C5 C4 -176.3(7) . . . . ?
N0AA C21 C20 C19 -120.2(5) . . . . ?
N0AA C26 C27 C6 1.2(6) . . . . ?
N0AA C26 C27 C28 178.8(5) . . . . ?
N0AA C26 C31 C30 -178.4(5) . . . . ?
N1 C11 C10 C9 0.5(8) . . . . ?
N1 C11 C10 C15 -179.3(6) . . . . ?
N1 C11 C12 C13 -179.9(7) . . . . ?
N1 C16 C18 O3 32.5(7) . . . . ?
N1 C16 C18 C19 150.5(5) . . . . ?
N1 C8 C9 C10 0.0(7) . . . . ?
N1 C8 C9 C4 178.9(5) . . . . ?
N1 C8 C7 N0AA -1.1(10) . . . . ?
N1 C8 C7 C6 -177.1(6) . . . . ?
C11 N1 C16 O2 -148.6(6) . . . . ?
C11 N1 C16 C18 89.1(7) . . . . ?
C11 N1 C16 C17 -36.3(9) . . . . ?
C11 N1 C8 C9 0.3(6) . . . . ?
C11 N1 C8 C7 -179.5(6) . . . . ?
C11 C10 C15 C14 -2.1(10) . . . . ?
C11 C12 C13 C14 1.4(13) . . . . ?
C22 N3 C19 C20 130.3(6) . . . . ?
C22 N3 C19 C18 -107.6(7) . . . . ?
C22 N3 C25 C24 -19.0(10) . . . . ?
C22 C23 C24 C25 -28.9(10) . . . . ?
C21 O2 C16 N1 -93.6(6) . . . . ?
C21 O2 C16 C18 27.2(7) . . . . ?
C21 O2 C16 C17 147.5(5) . . . . ?
C21 N0AA C26 C27 -176.7(5) . . . . ?
C21 N0AA C26 C31 3.2(8) . . . . ?
C21 N0AA C7 C6 176.3(5) . . . . ?
C21 N0AA C7 C8 -0.2(9) . . . . ?
C21 C20 C19 N3 173.9(4) . . . . ?
C21 C20 C19 C18 48.8(5) . . . . ?
O4 C22 C23 O5 -32.9(15) . . . . ?
O4 C22 C23 C24 -162.2(11) . . . . ?
C26 N0AA C21 O2 150.2(5) . . . . ?
C26 N0AA C21 C20 -81.8(7) . . . . ?
C26 N0AA C7 C6 1.1(6) . . . . ?
C26 N0AA C7 C8 -175.3(5) . . . . ?
C26 C27 C28 C29 0.6(8) . . . . ?
C26 C31 C30 C29 -1.2(9) . . . . ?
N2 C1 C5 C6 -179.4(6) . . . . ?
N2 C1 C5 C4 2.6(8) . . . . ?
C6 C27 C28 C29 177.3(6) . . . . ?
C16 O2 C21 N0AA 81.3(6) . . . . ?
C16 O2 C21 C20 -47.4(6) . . . . ?
C16 N1 C11 C10 -170.6(6) . . . . ?
C16 N1 C11 C12 6.9(11) . . . . ?
C16 N1 C8 C9 171.4(5) . . . . ?
C16 N1 C8 C7 -8.4(9) . . . . ?
C16 C18 C19 N3 167.1(5) . . . . ?
C16 C18 C19 C20 -67.7(6) . . . . ?
C8 N1 C11 C10 -0.5(7) . . . . ?
C8 N1 C11 C12 177.1(7) . . . . ?
C8 N1 C16 O2 42.5(7) . . . . ?
C8 N1 C16 C18 -79.7(7) . . . . ?
C8 N1 C16 C17 154.9(6) . . . . ?
C8 C9 C10 C11 -0.3(7) . . . . ?
C8 C9 C10 C15 179.4(7) . . . . ?
C8 C9 C4 C5 1.5(9) . . . . ?
C8 C9 C4 C3 177.2(6) . . . . ?
C9 C8 C7 N0AA 179.2(6) . . . . ?
C9 C8 C7 C6 3.1(8) . . . . ?
C9 C10 C15 C14 178.2(7) . . . . ?
C9 C4 C5 C6 -3.4(9) . . . . ?
C9 C4 C5 C1 174.8(6) . . . . ?
C9 C4 C3 N2 -176.2(6) . . . . ?
C7 N0AA C21 O2 -24.1(7) . . . . ?
C7 N0AA C21 C20 103.9(6) . . . . ?
C7 N0AA C26 C27 -1.5(6) . . . . ?
C7 N0AA C26 C31 178.5(5) . . . . ?
C7 C6 C27 C26 -0.5(6) . . . . ?
C7 C6 C27 C28 -177.4(6) . . . . ?
C7 C6 C5 C1 -172.9(6) . . . . ?
C7 C6 C5 C4 4.9(8) . . . . ?
C7 C8 C9 C10 179.8(5) . . . . ?
C7 C8 C9 C4 -1.3(9) . . . . ?
C27 C26 C31 C30 1.5(8) . . . . ?
C27 C6 C7 N0AA -0.4(6) . . . . ?
C27 C6 C7 C8 176.4(5) . . . . ?
C27 C6 C5 C1 5.5(11) . . . . ?
C27 C6 C5 C4 -176.7(6) . . . . ?
C27 C28 C29 C30 -0.3(9) . . . . ?
C28 C29 C30 C31 0.6(9) . . . . ?
C10 C11 C12 C13 -2.6(11) . . . . ?
C10 C9 C4 C5 180.0(7) . . . . ?
C10 C9 C4 C3 -4.3(12) . . . . ?
C1 N2 C3 C4 1.8(9) . . . . ?
C19 N3 C22 O4 -6.9(13) . . . . ?
C19 N3 C22 C23 172.3(6) . . . . ?
C19 N3 C25 C24 169.4(7) . . . . ?
C31 C26 C27 C6 -178.8(5) . . . . ?
C31 C26 C27 C28 -1.2(8) . . . . ?
O5 C23 C24 C25 -158.5(9) . . . . ?
C12 C11 C10 C9 -177.3(6) . . . . ?
C12 C11 C10 C15 3.0(10) . . . . ?
C12 C13 C14 C15 -0.6(13) . . . . ?
C17 C16 C18 O3 158.3(5) . . . . ?
C17 C16 C18 C19 -83.7(6) . . . . ?
C00W O3 C18 C16 -99.3(6) . . . . ?
C00W O3 C18 C19 142.2(5) . . . . ?
C23 C24 C25 N3 29.5(11) . . . . ?
C4 C9 C10 C11 -178.9(7) . . . . ?
C4 C9 C10 C15 0.8(13) . . . . ?
C13 C14 C15 C10 0.9(11) . . . . ?
C5 C6 C7 N0AA 178.5(5) . . . . ?
C5 C6 C7 C8 -4.8(8) . . . . ?
C5 C6 C27 C26 -179.0(6) . . . . ?
C5 C6 C27 C28 4.0(12) . . . . ?
C5 C4 C3 N2 0.0(8) . . . . ?
C3 N2 C1 O1 176.2(7) . . . . ?
C3 N2 C1 C5 -2.7(9) . . . . ?
C3 C4 C5 C6 -179.8(6) . . . . ?
C3 C4 C5 C1 -1.5(8) . . . . ?
C25 N3 C22 O4 -178.8(11) . . . . ?
C25 N3 C22 C23 0.4(9) . . . . ?
C25 N3 C19 C20 -59.0(9) . . . . ?
C25 N3 C19 C18 63.1(9) . . . . ?

loop_
_smtbx_masks_void_nr
_smtbx_masks_void_average_x
_smtbx_masks_void_average_y
_smtbx_masks_void_average_z
_smtbx_masks_void_volume
_smtbx_masks_void_count_electrons
_smtbx_masks_void_content
1 0.000 0.000 -0.220 122.6 0.0 ?
2 0.000 0.000 0.316 14.6 8.9 ?
3 0.000 0.667 0.292 207.5 14.3 ?
4 0.333 0.333 -0.090 207.5 14.3 ?
5 0.333 0.667 0.447 122.6 0.0 ?
6 0.333 0.667 0.982 14.6 8.9 ?
7 0.667 0.000 0.577 207.5 14.0 ?
8 0.667 0.333 0.113 122.6 0.0 ?
9 0.667 0.333 0.649 14.6 8.9 ?
